data_4102531
loop_
_publ_author_name
'Norberto Masciocchi'
'Simona Galli'
'Valentina Colombo'
'Angelo Maspero'
'Giovanni Palmisano'
'Behnam Seyyedi'
'Carlo Lamberti'
'Silvia Bordiga'

_publ_section_title
;
 Cubic Octanuclear Ni(II) Clusters in Highly Porous Polypyrazolyl-Based
 Materials
;
_journal_name_full 'Journal of the American Chemical Society'
_journal_page_first 7902
_journal_page_last 7904
_journal_paper_doi 10.1021/ja102862j
_journal_volume 132
_journal_year 2010
_chemical_compound_source synthesis
_chemical_formula_moiety 'C108 H80 N24 Ni8 O6'
_chemical_formula_structural 'Ni(OH)4 (H2O)2 (C18 H12 N4)6'
_chemical_formula_sum 'C108 H80 N24 Ni8 O6'
_chemical_formula_weight 2279.53
_space_group_crystal_system cubic
_space_group_IT_number 225
_symmetry_space_group_name_Hall '-F 4 2 3'
_symmetry_space_group_name_H-M 'F m -3 m'
_cell_angle_alpha 90
_cell_angle_beta 90
_cell_angle_gamma 90
_cell_formula_units_Z 4
_cell_length_a 31.3584(30)
_cell_length_b 31.3584(30)
_cell_length_c 31.3584(30)
_cell_measurement_temperature 298(2)
_cell_volume 30836(5)
_computing_cell_refinement TOPAS-R
_computing_data_collection 'D8 software (Bruker AXS)'
_computing_publication_material TOPAS-R
_computing_structure_refinement TOPAS-R
_computing_structure_solution TOPAS-R
_diffrn_ambient_temperature 298(2)
_diffrn_detector_type 'Linear Position Sensitive Detector'
_diffrn_measurement_device_type 'Bruker AXS D8 Advance'
_diffrn_radiation_monochromator 'Nickel filter'
_diffrn_source_target Cu
_diffrn_source_type 'sealed X-ray tube'
_exptl_crystal_density_diffrn 0.49
_exptl_crystal_density_method 'not measured'
_exptl_crystal_F_000 4672
_pd_char_colour greenish
_pd_instr_location ' ?'
_pd_meas_2theta_range_inc 0.02
_pd_meas_2theta_range_max 105
_pd_meas_2theta_range_min 5
_pd_meas_number_of_points 5001
_pd_meas_scan_method step
_pd_proc_2theta_range_inc 0.02
_pd_proc_2theta_range_max 80.0
_pd_proc_2theta_range_min 7.5
_pd_proc_ls_background_function 'Chebychev polynomial'
_pd_proc_ls_pref_orient_corr none
_pd_proc_ls_profile_function 'fundamental parameters approach'
_pd_proc_ls_prof_R_factor 0.007
_pd_proc_ls_prof_wR_factor 0.012
_pd_spec_mounting ' packed powder pellet'
_pd_spec_mount_mode reflection
_pd_spec_shape flat_sheet
_pd_spec_size_axial 20
_pd_spec_size_equat 20
_pd_spec_size_thick 0.2
_refine_ls_extinction_method none
_refine_ls_matrix_type fullcycle
_refine_ls_number_constraints 0
_refine_ls_number_parameters 37
_refine_ls_number_restraints 0
_refine_ls_shift/su_max .01
_refine_ls_structure_factor_coef Inet
_refine_ls_weighting_details 'w = 1/[Y~i~]'
_refine_ls_weighting_scheme calc
_cod_data_source_file ja102862j_si_004.cif
_cod_data_source_block Compound3
_cod_depositor_comments
;
The following automatic conversions were performed:

'_refine_ls_weighting_scheme' value '1/[Y~i~]' was changed to 'calc'.
New tag '_refine_ls_weighting_details' was created. The value of the
new tag was set to 'w = 1/[Y~i~]'.

Automatic conversion script
Id: cif_fix_values 3143 2015-03-26 13:38:13Z robertas 
;
_cod_original_cell_volume 30836.3(88)
_cod_database_code 4102531

loop_
_symmetry_equiv_pos_as_xyz
'-x, -y, -z'
'-x, -y, z'
'-x, -y+1/2, -z+1/2'
'-x, -y+1/2, z+1/2'
'-x, -z, -y'
'-x, -z, y'
'-x, -z+1/2, -y+1/2'
'-x, -z+1/2, y+1/2'
'-x, z, -y'
'-x, z, y'
'-x, z+1/2, -y+1/2'
'-x, z+1/2, y+1/2'
'-x, y, -z'
'-x, y, z'
'-x, y+1/2, -z+1/2'
'-x, y+1/2, z+1/2'
'-x+1/2, -y, -z+1/2'
'-x+1/2, -y, z+1/2'
'-x+1/2, -y+1/2, -z'
'-x+1/2, -y+1/2, z'
'-x+1/2, -z, -y+1/2'
'-x+1/2, -z, y+1/2'
'-x+1/2, -z+1/2, -y'
'-x+1/2, -z+1/2, y'
'-x+1/2, z, -y+1/2'
'-x+1/2, z, y+1/2'
'-x+1/2, z+1/2, -y'
'-x+1/2, z+1/2, y'
'-x+1/2, y, -z+1/2'
'-x+1/2, y, z+1/2'
'-x+1/2, y+1/2, -z'
'-x+1/2, y+1/2, z'
'-y, -x, -z'
'-y, -x, z'
'-y, -x+1/2, -z+1/2'
'-y, -x+1/2, z+1/2'
'-y, -z, -x'
'-y, -z, x'
'-y, -z+1/2, -x+1/2'
'-y, -z+1/2, x+1/2'
'-y, z, -x'
'-y, z, x'
'-y, z+1/2, -x+1/2'
'-y, z+1/2, x+1/2'
'-y, x, -z'
'-y, x, z'
'-y, x+1/2, -z+1/2'
'-y, x+1/2, z+1/2'
'-y+1/2, -x, -z+1/2'
'-y+1/2, -x, z+1/2'
'-y+1/2, -x+1/2, -z'
'-y+1/2, -x+1/2, z'
'-y+1/2, -z, -x+1/2'
'-y+1/2, -z, x+1/2'
'-y+1/2, -z+1/2, -x'
'-y+1/2, -z+1/2, x'
'-y+1/2, z, -x+1/2'
'-y+1/2, z, x+1/2'
'-y+1/2, z+1/2, -x'
'-y+1/2, z+1/2, x'
'-y+1/2, x, -z+1/2'
'-y+1/2, x, z+1/2'
'-y+1/2, x+1/2, -z'
'-y+1/2, x+1/2, z'
'-z, -x, -y'
'-z, -x, y'
'-z, -x+1/2, -y+1/2'
'-z, -x+1/2, y+1/2'
'-z, -y, -x'
'-z, -y, x'
'-z, -y+1/2, -x+1/2'
'-z, -y+1/2, x+1/2'
'-z, y, -x'
'-z, y, x'
'-z, y+1/2, -x+1/2'
'-z, y+1/2, x+1/2'
'-z, x, -y'
'-z, x, y'
'-z, x+1/2, -y+1/2'
'-z, x+1/2, y+1/2'
'-z+1/2, -x, -y+1/2'
'-z+1/2, -x, y+1/2'
'-z+1/2, -x+1/2, -y'
'-z+1/2, -x+1/2, y'
'-z+1/2, -y, -x+1/2'
'-z+1/2, -y, x+1/2'
'-z+1/2, -y+1/2, -x'
'-z+1/2, -y+1/2, x'
'-z+1/2, y, -x+1/2'
'-z+1/2, y, x+1/2'
'-z+1/2, y+1/2, -x'
'-z+1/2, y+1/2, x'
'-z+1/2, x, -y+1/2'
'-z+1/2, x, y+1/2'
'-z+1/2, x+1/2, -y'
'-z+1/2, x+1/2, y'
'z, -x, -y'
'z, -x, y'
'z, -x+1/2, -y+1/2'
'z, -x+1/2, y+1/2'
'z, -y, -x'
'z, -y, x'
'z, -y+1/2, -x+1/2'
'z, -y+1/2, x+1/2'
'z, y, -x'
'z, y, x'
'z, y+1/2, -x+1/2'
'z, y+1/2, x+1/2'
'z, x, -y'
'z, x, y'
'z, x+1/2, -y+1/2'
'z, x+1/2, y+1/2'
'z+1/2, -x, -y+1/2'
'z+1/2, -x, y+1/2'
'z+1/2, -x+1/2, -y'
'z+1/2, -x+1/2, y'
'z+1/2, -y, -x+1/2'
'z+1/2, -y, x+1/2'
'z+1/2, -y+1/2, -x'
'z+1/2, -y+1/2, x'
'z+1/2, y, -x+1/2'
'z+1/2, y, x+1/2'
'z+1/2, y+1/2, -x'
'z+1/2, y+1/2, x'
'z+1/2, x, -y+1/2'
'z+1/2, x, y+1/2'
'z+1/2, x+1/2, -y'
'z+1/2, x+1/2, y'
'y, -x, -z'
'y, -x, z'
'y, -x+1/2, -z+1/2'
'y, -x+1/2, z+1/2'
'y, -z, -x'
'y, -z, x'
'y, -z+1/2, -x+1/2'
'y, -z+1/2, x+1/2'
'y, z, -x'
'y, z, x'
'y, z+1/2, -x+1/2'
'y, z+1/2, x+1/2'
'y, x, -z'
'y, x, z'
'y, x+1/2, -z+1/2'
'y, x+1/2, z+1/2'
'y+1/2, -x, -z+1/2'
'y+1/2, -x, z+1/2'
'y+1/2, -x+1/2, -z'
'y+1/2, -x+1/2, z'
'y+1/2, -z, -x+1/2'
'y+1/2, -z, x+1/2'
'y+1/2, -z+1/2, -x'
'y+1/2, -z+1/2, x'
'y+1/2, z, -x+1/2'
'y+1/2, z, x+1/2'
'y+1/2, z+1/2, -x'
'y+1/2, z+1/2, x'
'y+1/2, x, -z+1/2'
'y+1/2, x, z+1/2'
'y+1/2, x+1/2, -z'
'y+1/2, x+1/2, z'
'x, -y, -z'
'x, -y, z'
'x, -y+1/2, -z+1/2'
'x, -y+1/2, z+1/2'
'x, -z, -y'
'x, -z, y'
'x, -z+1/2, -y+1/2'
'x, -z+1/2, y+1/2'
'x, z, -y'
'x, z, y'
'x, z+1/2, -y+1/2'
'x, z+1/2, y+1/2'
'x, y, -z'
'x, y, z'
'x, y+1/2, -z+1/2'
'x, y+1/2, z+1/2'
'x+1/2, -y, -z+1/2'
'x+1/2, -y, z+1/2'
'x+1/2, -y+1/2, -z'
'x+1/2, -y+1/2, z'
'x+1/2, -z, -y+1/2'
'x+1/2, -z, y+1/2'
'x+1/2, -z+1/2, -y'
'x+1/2, -z+1/2, y'
'x+1/2, z, -y+1/2'
'x+1/2, z, y+1/2'
'x+1/2, z+1/2, -y'
'x+1/2, z+1/2, y'
'x+1/2, y, -z+1/2'
'x+1/2, y, z+1/2'
'x+1/2, y+1/2, -z'
'x+1/2, y+1/2, z'

loop_
_atom_site_label
_atom_site_type_symbol
_atom_site_symmetry_multiplicity
_atom_site_fract_x
_atom_site_fract_y
_atom_site_fract_z
_atom_site_occupancy
_atom_site_B_iso_or_equiv
Ni Ni 32 0.04657(17) 0.04657(17) 0.04657(17) 1 2.93(21)
O O 24 0.0662(11) 0 0 1 4.93(21)
H H 24 0.09461 0 0 1 4.93(21)
C1 C 48 0.2669119 0.2669119 0 1 4.93(21)
C2 C 192 0.2667493 0.2984179 0.03117953 0.5 4.93(21)
H2 H 192 0.2452165 0.298529 0.05248928 0.5 4.93(21)
C3 C 192 0.2980927 0.3297612 0.03117953 0.5 4.93(21)
H3 H 192 0.2979816 0.3512941 0.05248928 0.5 4.93(21)
C4 C 48 0.3295986 0.3295986 0 1 4.93(21)
C7 C 48 0.362295 0.362295 0 1 4.93(21)
C8 C 96 0.3803691 0.3803691 0.03518117 1 4.93(21)
H8 H 96 0.3737494 0.3737494 0.06399334 1 4.93(21)
N1 N 96 0.4096136 0.4096136 0.02174316 1 4.93(21)

loop_
_atom_type_symbol
_atom_type_description
_atom_type_scat_source
C C 'International Tables for Crystallography (Vol. IV)'
H H 'International Tables for Crystallography (Vol. IV)'
N N 'International Tables for Crystallography (Vol. IV)'
Ni Ni 'International Tables for Crystallography (Vol. IV)'
O O 'International Tables for Crystallography (Vol. IV)'

loop_
_diffrn_radiation_type
_diffrn_radiation_wavelength
CuK\a~1~ 1.54056
CuK\a~2~ 1.54439
